data_7016040
loop_
_publ_author_name
'Buffet, Jean-Charles'
'Okuda, Jun'

_publ_section_title
;
 Scandium alkyl and amide complexes containing a cyclen-derived (NNNN)
 macrocyclic ligand: synthesis, structure and ring-opening
 polymerization activity toward lactide monomers.
;
_journal_issue 30
_journal_name_full 'Dalton transactions (Cambridge, England : 2003)'
_journal_page_first 7748
_journal_page_last 7754
_journal_paper_doi 10.1039/c1dt10075k
_journal_volume 40
_journal_year 2011
_chemical_formula_moiety 'C19 H47 N4 Sc Si2, 0.5(C6 H6)'
_chemical_formula_sum 'C22 H50 N4 Sc Si2'
_chemical_formula_weight 471.80
_chemical_name_systematic
;
?
;
_space_group_IT_number 14
_symmetry_cell_setting monoclinic
_symmetry_space_group_name_Hall '-P 2ybc'
_symmetry_space_group_name_H-M 'P 1 21/c 1'
_atom_sites_solution_hydrogens geom
_atom_sites_solution_primary direct
_atom_sites_solution_secondary difmap
_audit_creation_method SHELXL-97
_cell_angle_alpha 90.00
_cell_angle_beta 113.6490(10)
_cell_angle_gamma 90.00
_cell_formula_units_Z 4
_cell_length_a 9.8036(6)
_cell_length_b 29.4693(17)
_cell_length_c 10.6418(6)
_cell_measurement_reflns_used 6329
_cell_measurement_temperature 130(2)
_cell_measurement_theta_max 29.60
_cell_measurement_theta_min 2.20
_cell_volume 2816.3(3)
_computing_cell_refinement 'Bruker SMART (2001)'
_computing_data_collection 'Bruker SMART (2001)'
_computing_data_reduction 'Bruker SAINT+ (1999)'
_computing_molecular_graphics 'ORTEP-III (Farrugia, 1999)'
_computing_structure_refinement 'SHELXL-97 (Sheldrick, 1997)'
_computing_structure_solution 'SIR-92 (Altomare 1992)'
_diffrn_ambient_temperature 130(2)
_diffrn_measured_fraction_theta_full 1.000
_diffrn_measured_fraction_theta_max 0.941
_diffrn_measurement_device_type 'APEX Area Detector'
_diffrn_measurement_method 'omega scans'
_diffrn_radiation_monochromator 'multilayer optics'
_diffrn_radiation_source 'INCOATEC microsource'
_diffrn_radiation_type MoK\a
_diffrn_radiation_wavelength 0.71073
_diffrn_reflns_av_R_equivalents 0.0692
_diffrn_reflns_av_sigmaI/netI 0.0602
_diffrn_reflns_limit_h_max 13
_diffrn_reflns_limit_h_min -13
_diffrn_reflns_limit_k_max 42
_diffrn_reflns_limit_k_min -42
_diffrn_reflns_limit_l_max 14
_diffrn_reflns_limit_l_min -14
_diffrn_reflns_number 42047
_diffrn_reflns_theta_full 25.00
_diffrn_reflns_theta_max 30.81
_diffrn_reflns_theta_min 2.20
_exptl_absorpt_coefficient_mu 0.361
_exptl_absorpt_correction_T_max 0.9183
_exptl_absorpt_correction_T_min 0.8871
_exptl_absorpt_correction_type multi-scan
_exptl_absorpt_process_details 'Platon Mulabs'
_exptl_crystal_colour colourless
_exptl_crystal_density_diffrn 1.113
_exptl_crystal_density_method 'not measured'
_exptl_crystal_description block
_exptl_crystal_F_000 1036
_exptl_crystal_size_max 0.34
_exptl_crystal_size_mid 0.32
_exptl_crystal_size_min 0.24
_refine_diff_density_max 0.472
_refine_diff_density_min -0.313
_refine_diff_density_rms 0.060
_refine_ls_extinction_method none
_refine_ls_goodness_of_fit_ref 0.964
_refine_ls_hydrogen_treatment constr
_refine_ls_matrix_type full
_refine_ls_number_parameters 271
_refine_ls_number_reflns 8308
_refine_ls_number_restraints 0
_refine_ls_restrained_S_all 0.964
_refine_ls_R_factor_all 0.0522
_refine_ls_R_factor_gt 0.0386
_refine_ls_shift/su_max 0.001
_refine_ls_shift/su_mean 0.000
_refine_ls_structure_factor_coef Fsqd
_refine_ls_weighting_details 'calc w=1/[\s^2^(Fo^2^)+(0.0390P)^2^+0.0000P] where P=(Fo^2^+2Fc^2^)/3'
_refine_ls_weighting_scheme calc
_refine_ls_wR_factor_gt 0.0875
_refine_ls_wR_factor_ref 0.0922
_reflns_number_gt 6416
_reflns_number_total 8308
_reflns_threshold_expression >2sigma(I)
_cod_data_source_file c1dt10075k.txt
_cod_data_source_block 4
_cod_original_sg_symbol_H-M 'P 21/c'
_cod_database_code 7016040

loop_
_symmetry_equiv_pos_as_xyz
'x, y, z'
'-x, y+1/2, -z+1/2'
'-x, -y, -z'
'x, -y-1/2, z-1/2'

loop_
_atom_site_label
_atom_site_type_symbol
_atom_site_fract_x
_atom_site_fract_y
_atom_site_fract_z
_atom_site_U_iso_or_equiv
_atom_site_adp_type
_atom_site_occupancy
_atom_site_symmetry_multiplicity
_atom_site_calc_flag
_atom_site_refinement_flags
_atom_site_disorder_assembly
_atom_site_disorder_group
C1 C 1.10815(17) 0.12990(5) 0.91257(16) 0.0300(4) Uani 1 1 d . . .
H1A H 1.2002 0.1135 0.9227 0.036 Uiso 1 1 calc R . .
H1B H 1.1087 0.1344 1.0049 0.036 Uiso 1 1 calc R . .
C2 C 1.10194(16) 0.17529(5) 0.84419(16) 0.0294(4) Uani 1 1 d . . .
H2A H 1.1657 0.1973 0.9128 0.035 Uiso 1 1 calc R . .
H2B H 1.1408 0.1720 0.7719 0.035 Uiso 1 1 calc R . .
C3 C 0.89304(17) 0.20248(5) 0.89181(15) 0.0282(3) Uani 1 1 d . . .
H3A H 0.9283 0.2330 0.9301 0.034 Uiso 1 1 calc R . .
H3B H 0.9367 0.1801 0.9667 0.034 Uiso 1 1 calc R . .
C4 C 0.72479(17) 0.20089(5) 0.84026(16) 0.0274(3) Uani 1 1 d . . .
H4A H 0.6956 0.2089 0.9164 0.033 Uiso 1 1 calc R . .
H4B H 0.6814 0.2239 0.7671 0.033 Uiso 1 1 calc R . .
C5 C 0.69568(17) 0.12235(5) 0.89855(15) 0.0250(3) Uani 1 1 d . . .
H5A H 0.6419 0.1309 0.9563 0.030 Uiso 1 1 calc R . .
H5B H 0.8037 0.1227 0.9569 0.030 Uiso 1 1 calc R . .
C6 C 0.64967(17) 0.07511(5) 0.84224(15) 0.0252(3) Uani 1 1 d . . .
H6A H 0.6882 0.0530 0.9186 0.030 Uiso 1 1 calc R . .
H6B H 0.5396 0.0731 0.8023 0.030 Uiso 1 1 calc R . .
C7 C 0.84194(16) 0.03402(5) 0.79470(15) 0.0238(3) Uani 1 1 d . . .
H7A H 0.8662 0.0215 0.7198 0.029 Uiso 1 1 calc R . .
H7B H 0.8228 0.0082 0.8450 0.029 Uiso 1 1 calc R . .
C8 C 0.97307(16) 0.06095(5) 0.89124(15) 0.0260(3) Uani 1 1 d . . .
H8A H 0.9624 0.0661 0.9788 0.031 Uiso 1 1 calc R . .
H8B H 1.0663 0.0438 0.9113 0.031 Uiso 1 1 calc R . .
C21 C 0.82148(15) 0.08574(5) 0.48553(14) 0.0187(3) Uani 1 1 d . . .
H21A H 0.8201 0.0533 0.5095 0.022 Uiso 1 1 calc R . .
H21B H 0.7307 0.0912 0.4014 0.022 Uiso 1 1 calc R . .
C22 C 1.15175(17) 0.06763(6) 0.57389(17) 0.0354(4) Uani 1 1 d . . .
H22A H 1.1765 0.0834 0.6613 0.053 Uiso 1 1 calc R . .
H22B H 1.2351 0.0703 0.5457 0.053 Uiso 1 1 calc R . .
H22C H 1.1329 0.0355 0.5848 0.053 Uiso 1 1 calc R . .
C23 C 0.95923(18) 0.06780(6) 0.27145(16) 0.0341(4) Uani 1 1 d . . .
H23A H 0.9405 0.0352 0.2729 0.051 Uiso 1 1 calc R . .
H23B H 1.0505 0.0726 0.2565 0.051 Uiso 1 1 calc R . .
H23C H 0.8752 0.0821 0.1971 0.051 Uiso 1 1 calc R . .
C24 C 1.02209(19) 0.15507(5) 0.42427(19) 0.0381(4) Uani 1 1 d . . .
H24A H 1.0546 0.1696 0.5144 0.057 Uiso 1 1 calc R . .
H24B H 0.9319 0.1701 0.3600 0.057 Uiso 1 1 calc R . .
H24C H 1.1011 0.1576 0.3903 0.057 Uiso 1 1 calc R . .
C31 C 0.66010(15) 0.18085(5) 0.49121(14) 0.0201(3) Uani 1 1 d . . .
H31A H 0.6278 0.2041 0.5407 0.024 Uiso 1 1 calc R . .
H31B H 0.7329 0.1960 0.4623 0.024 Uiso 1 1 calc R . .
C32 C 0.39584(16) 0.11468(5) 0.33259(16) 0.0277(3) Uani 1 1 d . . .
H32A H 0.4641 0.0890 0.3467 0.042 Uiso 1 1 calc R . .
H32B H 0.3105 0.1111 0.2445 0.042 Uiso 1 1 calc R . .
H32C H 0.3609 0.1155 0.4069 0.042 Uiso 1 1 calc R . .
C33 C 0.54592(18) 0.16585(6) 0.17895(15) 0.0324(4) Uani 1 1 d . . .
H33A H 0.5852 0.1952 0.1656 0.049 Uiso 1 1 calc R . .
H33B H 0.4569 0.1583 0.0970 0.049 Uiso 1 1 calc R . .
H33C H 0.6217 0.1423 0.1945 0.049 Uiso 1 1 calc R . .
C34 C 0.34863(18) 0.21445(6) 0.29323(18) 0.0383(4) Uani 1 1 d . . .
H34A H 0.3213 0.2178 0.3718 0.057 Uiso 1 1 calc R . .
H34B H 0.2605 0.2057 0.2120 0.057 Uiso 1 1 calc R . .
H34C H 0.3876 0.2433 0.2758 0.057 Uiso 1 1 calc R . .
C101 C 0.94585(18) 0.23477(5) 0.70755(16) 0.0293(3) Uani 1 1 d . . .
H10A H 0.8456 0.2479 0.6709 0.044 Uiso 1 1 calc R . .
H10B H 0.9754 0.2280 0.6319 0.044 Uiso 1 1 calc R . .
H10C H 1.0162 0.2565 0.7703 0.044 Uiso 1 1 calc R . .
C102 C 0.49917(16) 0.16061(5) 0.71142(17) 0.0295(4) Uani 1 1 d . . .
H10D H 0.4568 0.1319 0.6663 0.044 Uiso 1 1 calc R . .
H10E H 0.4775 0.1846 0.6423 0.044 Uiso 1 1 calc R . .
H10F H 0.4552 0.1686 0.7765 0.044 Uiso 1 1 calc R . .
C103 C 0.59009(16) 0.03480(5) 0.62845(15) 0.0253(3) Uani 1 1 d . . .
H10G H 0.6258 0.0259 0.5581 0.038 Uiso 1 1 calc R . .
H10H H 0.4986 0.0527 0.5861 0.038 Uiso 1 1 calc R . .
H10I H 0.5696 0.0075 0.6707 0.038 Uiso 1 1 calc R . .
N1 N 0.97964(13) 0.10404(4) 0.82856(12) 0.0208(3) Uani 1 1 d . . .
N2 N 0.94631(13) 0.19256(4) 0.78224(12) 0.0221(3) Uani 1 1 d . . .
N3 N 0.66230(13) 0.15576(4) 0.78572(12) 0.0210(3) Uani 1 1 d . . .
N4 N 0.70537(12) 0.06239(4) 0.73487(12) 0.0189(2) Uani 1 1 d . . .
Si1 Si 0.98131(4) 0.093680(13) 0.43993(4) 0.01855(9) Uani 1 1 d . . .
Si2 Si 0.49587(4) 0.169177(14) 0.33185(4) 0.02070(9) Uani 1 1 d . . .
Sc1 Sc 0.79745(3) 0.127410(8) 0.65778(2) 0.01428(7) Uani 1 1 d . . .
C1S C 0.41812(17) -0.01796(5) 0.87151(16) 0.0286(3) Uani 1 1 d . . .
H1S H 0.3621 -0.0303 0.7833 0.034 Uiso 1 1 calc R . .
C2S C 0.36542(17) 0.01880(6) 0.91732(16) 0.0301(4) Uani 1 1 d . . .
H2S H 0.2724 0.0319 0.8605 0.036 Uiso 1 1 calc R . .
C3S C 0.44627(17) 0.03696(5) 1.04513(16) 0.0286(3) Uani 1 1 d . . .
H3S H 0.4091 0.0625 1.0761 0.034 Uiso 1 1 calc R . .

loop_
_atom_site_aniso_label
_atom_site_aniso_U_11
_atom_site_aniso_U_22
_atom_site_aniso_U_33
_atom_site_aniso_U_23
_atom_site_aniso_U_13
_atom_site_aniso_U_12
C1 0.0223(8) 0.0345(9) 0.0244(8) -0.0004(7) 0.0003(6) -0.0017(6)
C2 0.0205(7) 0.0343(9) 0.0266(8) -0.0026(7) 0.0022(6) -0.0072(6)
C3 0.0387(9) 0.0242(8) 0.0219(8) -0.0096(6) 0.0124(7) -0.0082(7)
C4 0.0389(9) 0.0214(7) 0.0274(8) -0.0067(6) 0.0190(7) 0.0017(7)
C5 0.0322(8) 0.0283(8) 0.0210(7) -0.0005(6) 0.0173(7) 0.0011(6)
C6 0.0304(8) 0.0265(8) 0.0257(8) 0.0024(6) 0.0187(7) -0.0019(6)
C7 0.0284(8) 0.0181(7) 0.0266(8) 0.0057(6) 0.0129(6) 0.0043(6)
C8 0.0247(8) 0.0279(8) 0.0237(8) 0.0061(6) 0.0078(6) 0.0072(6)
C21 0.0187(7) 0.0202(7) 0.0186(7) -0.0005(5) 0.0089(6) 0.0011(5)
C22 0.0217(8) 0.0468(11) 0.0351(9) 0.0082(8) 0.0087(7) 0.0041(7)
C23 0.0291(8) 0.0509(11) 0.0288(9) -0.0077(8) 0.0185(7) -0.0023(8)
C24 0.0432(10) 0.0276(9) 0.0567(12) 0.0038(8) 0.0338(9) -0.0023(7)
C31 0.0202(7) 0.0199(7) 0.0203(7) 0.0004(5) 0.0084(6) 0.0006(6)
C32 0.0208(7) 0.0331(9) 0.0261(8) 0.0008(7) 0.0062(6) -0.0028(6)
C33 0.0305(9) 0.0435(10) 0.0221(8) 0.0001(7) 0.0095(7) -0.0063(7)
C34 0.0270(9) 0.0352(10) 0.0468(11) 0.0077(8) 0.0087(8) 0.0092(7)
C101 0.0346(9) 0.0213(8) 0.0303(8) -0.0021(6) 0.0112(7) -0.0084(7)
C102 0.0253(8) 0.0320(9) 0.0358(9) -0.0006(7) 0.0172(7) 0.0055(7)
C103 0.0267(8) 0.0224(7) 0.0295(8) -0.0025(6) 0.0142(7) -0.0068(6)
N1 0.0184(6) 0.0229(6) 0.0183(6) 0.0011(5) 0.0045(5) -0.0010(5)
N2 0.0236(6) 0.0216(6) 0.0189(6) -0.0021(5) 0.0062(5) -0.0041(5)
N3 0.0239(6) 0.0204(6) 0.0217(6) -0.0016(5) 0.0123(5) 0.0011(5)
N4 0.0205(6) 0.0185(6) 0.0205(6) -0.0001(5) 0.0109(5) -0.0007(5)
Si1 0.01787(19) 0.0210(2) 0.0189(2) 0.00138(15) 0.00960(16) 0.00177(15)
Si2 0.01773(19) 0.0232(2) 0.0199(2) 0.00288(16) 0.00626(16) 0.00201(15)
Sc1 0.01479(12) 0.01472(13) 0.01402(13) -0.00093(9) 0.00650(10) -0.00064(9)
C1S 0.0283(8) 0.0360(9) 0.0228(8) -0.0016(7) 0.0114(7) -0.0105(7)
C2S 0.0236(8) 0.0389(9) 0.0287(9) 0.0090(7) 0.0115(7) 0.0015(7)
C3S 0.0341(9) 0.0246(8) 0.0338(9) 0.0013(7) 0.0206(7) 0.0006(7)

loop_
_atom_type_symbol
_atom_type_description
_atom_type_scat_dispersion_real
_atom_type_scat_dispersion_imag
_atom_type_scat_source
C C 0.0033 0.0016 'International Tables Vol C Tables 4.2.6.8 and 6.1.1.4'
H H 0.0000 0.0000 'International Tables Vol C Tables 4.2.6.8 and 6.1.1.4'
N N 0.0061 0.0033 'International Tables Vol C Tables 4.2.6.8 and 6.1.1.4'
Si Si 0.0817 0.0704 'International Tables Vol C Tables 4.2.6.8 and 6.1.1.4'
Sc Sc 0.2519 0.3716 'International Tables Vol C Tables 4.2.6.8 and 6.1.1.4'

loop_
_geom_angle_atom_site_label_1
_geom_angle_atom_site_label_2
_geom_angle_atom_site_label_3
_geom_angle
_geom_angle_site_symmetry_1
_geom_angle_site_symmetry_3
_geom_angle_publ_flag
N1 C1 C2 108.28(12) . . ?
N1 C1 H1A 110.0 . . ?
C2 C1 H1A 110.0 . . ?
N1 C1 H1B 110.0 . . ?
C2 C1 H1B 110.0 . . ?
H1A C1 H1B 108.4 . . ?
N2 C2 C1 110.61(12) . . ?
N2 C2 H2A 109.5 . . ?
C1 C2 H2A 109.5 . . ?
N2 C2 H2B 109.5 . . ?
C1 C2 H2B 109.5 . . ?
H2A C2 H2B 108.1 . . ?
N2 C3 C4 112.58(12) . . ?
N2 C3 H3A 109.1 . . ?
C4 C3 H3A 109.1 . . ?
N2 C3 H3B 109.1 . . ?
C4 C3 H3B 109.1 . . ?
H3A C3 H3B 107.8 . . ?
N3 C4 C3 112.84(12) . . ?
N3 C4 H4A 109.0 . . ?
C3 C4 H4A 109.0 . . ?
N3 C4 H4B 109.0 . . ?
C3 C4 H4B 109.0 . . ?
H4A C4 H4B 107.8 . . ?
N3 C5 C6 110.87(12) . . ?
N3 C5 H5A 109.5 . . ?
C6 C5 H5A 109.5 . . ?
N3 C5 H5B 109.5 . . ?
C6 C5 H5B 109.5 . . ?
H5A C5 H5B 108.1 . . ?
N4 C6 C5 113.01(11) . . ?
N4 C6 H6A 109.0 . . ?
C5 C6 H6A 109.0 . . ?
N4 C6 H6B 109.0 . . ?
C5 C6 H6B 109.0 . . ?
H6A C6 H6B 107.8 . . ?
N4 C7 C8 111.75(11) . . ?
N4 C7 H7A 109.3 . . ?
C8 C7 H7A 109.3 . . ?
N4 C7 H7B 109.3 . . ?
C8 C7 H7B 109.3 . . ?
H7A C7 H7B 107.9 . . ?
N1 C8 C7 109.31(11) . . ?
N1 C8 H8A 109.8 . . ?
C7 C8 H8A 109.8 . . ?
N1 C8 H8B 109.8 . . ?
C7 C8 H8B 109.8 . . ?
H8A C8 H8B 108.3 . . ?
Si1 C21 Sc1 121.06(7) . . ?
Si1 C21 H21A 107.1 . . ?
Sc1 C21 H21A 107.1 . . ?
Si1 C21 H21B 107.1 . . ?
Sc1 C21 H21B 107.1 . . ?
H21A C21 H21B 106.8 . . ?
Si1 C22 H22A 109.5 . . ?
Si1 C22 H22B 109.5 . . ?
H22A C22 H22B 109.5 . . ?
Si1 C22 H22C 109.5 . . ?
H22A C22 H22C 109.5 . . ?
H22B C22 H22C 109.5 . . ?
Si1 C23 H23A 109.5 . . ?
Si1 C23 H23B 109.5 . . ?
H23A C23 H23B 109.5 . . ?
Si1 C23 H23C 109.5 . . ?
H23A C23 H23C 109.5 . . ?
H23B C23 H23C 109.5 . . ?
Si1 C24 H24A 109.5 . . ?
Si1 C24 H24B 109.5 . . ?
H24A C24 H24B 109.5 . . ?
Si1 C24 H24C 109.5 . . ?
H24A C24 H24C 109.5 . . ?
H24B C24 H24C 109.5 . . ?
Si2 C31 Sc1 126.43(7) . . ?
Si2 C31 H31A 105.7 . . ?
Sc1 C31 H31A 105.7 . . ?
Si2 C31 H31B 105.7 . . ?
Sc1 C31 H31B 105.7 . . ?
H31A C31 H31B 106.2 . . ?
Si2 C32 H32A 109.5 . . ?
Si2 C32 H32B 109.5 . . ?
H32A C32 H32B 109.5 . . ?
Si2 C32 H32C 109.5 . . ?
H32A C32 H32C 109.5 . . ?
H32B C32 H32C 109.5 . . ?
Si2 C33 H33A 109.5 . . ?
Si2 C33 H33B 109.5 . . ?
H33A C33 H33B 109.5 . . ?
Si2 C33 H33C 109.5 . . ?
H33A C33 H33C 109.5 . . ?
H33B C33 H33C 109.5 . . ?
Si2 C34 H34A 109.5 . . ?
Si2 C34 H34B 109.5 . . ?
H34A C34 H34B 109.5 . . ?
Si2 C34 H34C 109.5 . . ?
H34A C34 H34C 109.5 . . ?
H34B C34 H34C 109.5 . . ?
N2 C101 H10A 109.5 . . ?
N2 C101 H10B 109.5 . . ?
H10A C101 H10B 109.5 . . ?
N2 C101 H10C 109.5 . . ?
H10A C101 H10C 109.5 . . ?
H10B C101 H10C 109.5 . . ?
N3 C102 H10D 109.5 . . ?
N3 C102 H10E 109.5 . . ?
H10D C102 H10E 109.5 . . ?
N3 C102 H10F 109.5 . . ?
H10D C102 H10F 109.5 . . ?
H10E C102 H10F 109.5 . . ?
N4 C103 H10G 109.5 . . ?
N4 C103 H10H 109.5 . . ?
H10G C103 H10H 109.5 . . ?
N4 C103 H10I 109.5 . . ?
H10G C103 H10I 109.5 . . ?
H10H C103 H10I 109.5 . . ?
C1 N1 C8 111.62(11) . . ?
C1 N1 Sc1 126.65(10) . . ?
C8 N1 Sc1 120.63(9) . . ?
C101 N2 C3 109.33(12) . . ?
C101 N2 C2 107.95(11) . . ?
C3 N2 C2 109.90(12) . . ?
C101 N2 Sc1 119.76(9) . . ?
C3 N2 Sc1 104.92(8) . . ?
C2 N2 Sc1 104.69(8) . . ?
C102 N3 C4 108.12(11) . . ?
C102 N3 C5 109.67(11) . . ?
C4 N3 C5 110.87(11) . . ?
C102 N3 Sc1 117.07(9) . . ?
C4 N3 Sc1 107.41(8) . . ?
C5 N3 Sc1 103.62(8) . . ?
C103 N4 C7 107.37(11) . . ?
C103 N4 C6 108.71(11) . . ?
C7 N4 C6 110.79(11) . . ?
C103 N4 Sc1 116.96(8) . . ?
C7 N4 Sc1 101.40(8) . . ?
C6 N4 Sc1 111.29(8) . . ?
C21 Si1 C22 110.06(7) . . ?
C21 Si1 C24 112.48(7) . . ?
C22 Si1 C24 107.85(8) . . ?
C21 Si1 C23 114.68(7) . . ?
C22 Si1 C23 106.63(8) . . ?
C24 Si1 C23 104.71(8) . . ?
C31 Si2 C33 111.78(7) . . ?
C31 Si2 C32 114.80(7) . . ?
C33 Si2 C32 106.03(7) . . ?
C31 Si2 C34 112.23(7) . . ?
C33 Si2 C34 106.91(8) . . ?
C32 Si2 C34 104.47(8) . . ?
N1 Sc1 C21 101.10(5) . . ?
N1 Sc1 C31 155.32(5) . . ?
C21 Sc1 C31 88.14(5) . . ?
N1 Sc1 N4 75.33(4) . . ?
C21 Sc1 N4 91.09(4) . . ?
C31 Sc1 N4 127.81(4) . . ?
N1 Sc1 N3 95.46(4) . . ?
C21 Sc1 N3 153.70(5) . . ?
C31 Sc1 N3 85.12(4) . . ?
N4 Sc1 N3 73.43(4) . . ?
N1 Sc1 N2 70.88(4) . . ?
C21 Sc1 N2 128.34(5) . . ?
C31 Sc1 N2 85.38(4) . . ?
N4 Sc1 N2 131.64(4) . . ?
N3 Sc1 N2 76.44(4) . . ?
C2S C1S C3S 119.54(15) . 3_657 ?
C2S C1S H1S 120.2 . . ?
C3S C1S H1S 120.2 3_657 . ?
C1S C2S C3S 120.53(15) . . ?
C1S C2S H2S 119.7 . . ?
C3S C2S H2S 119.7 . . ?
C2S C3S C1S 119.93(15) . 3_657 ?
C2S C3S H3S 120.0 . . ?
C1S C3S H3S 120.0 3_657 . ?

loop_
_geom_bond_atom_site_label_1
_geom_bond_atom_site_label_2
_geom_bond_distance
_geom_bond_site_symmetry_2
_geom_bond_publ_flag
C1 N1 1.4365(18) . ?
C1 C2 1.512(2) . ?
C1 H1A 0.9900 . ?
C1 H1B 0.9900 . ?
C2 N2 1.4881(18) . ?
C2 H2A 0.9900 . ?
C2 H2B 0.9900 . ?
C3 N2 1.4855(18) . ?
C3 C4 1.516(2) . ?
C3 H3A 0.9900 . ?
C3 H3B 0.9900 . ?
C4 N3 1.4820(18) . ?
C4 H4A 0.9900 . ?
C4 H4B 0.9900 . ?
C5 N3 1.4842(18) . ?
C5 C6 1.511(2) . ?
C5 H5A 0.9900 . ?
C5 H5B 0.9900 . ?
C6 N4 1.4983(17) . ?
C6 H6A 0.9900 . ?
C6 H6B 0.9900 . ?
C7 N4 1.4876(17) . ?
C7 C8 1.509(2) . ?
C7 H7A 0.9900 . ?
C7 H7B 0.9900 . ?
C8 N1 1.4476(18) . ?
C8 H8A 0.9900 . ?
C8 H8B 0.9900 . ?
C21 Si1 1.8318(14) . ?
C21 Sc1 2.2956(13) . ?
C21 H21A 0.9900 . ?
C21 H21B 0.9900 . ?
C22 Si1 1.8716(16) . ?
C22 H22A 0.9800 . ?
C22 H22B 0.9800 . ?
C22 H22C 0.9800 . ?
C23 Si1 1.8792(15) . ?
C23 H23A 0.9800 . ?
C23 H23B 0.9800 . ?
C23 H23C 0.9800 . ?
C24 Si1 1.8746(16) . ?
C24 H24A 0.9800 . ?
C24 H24B 0.9800 . ?
C24 H24C 0.9800 . ?
C31 Si2 1.8429(14) . ?
C31 Sc1 2.3496(13) . ?
C31 H31A 0.9900 . ?
C31 H31B 0.9900 . ?
C32 Si2 1.8833(15) . ?
C32 H32A 0.9800 . ?
C32 H32B 0.9800 . ?
C32 H32C 0.9800 . ?
C33 Si2 1.8811(16) . ?
C33 H33A 0.9800 . ?
C33 H33B 0.9800 . ?
C33 H33C 0.9800 . ?
C34 Si2 1.8860(16) . ?
C34 H34A 0.9800 . ?
C34 H34B 0.9800 . ?
C34 H34C 0.9800 . ?
C101 N2 1.4752(18) . ?
C101 H10A 0.9800 . ?
C101 H10B 0.9800 . ?
C101 H10C 0.9800 . ?
C102 N3 1.4795(18) . ?
C102 H10D 0.9800 . ?
C102 H10E 0.9800 . ?
C102 H10F 0.9800 . ?
C103 N4 1.4811(17) . ?
C103 H10G 0.9800 . ?
C103 H10H 0.9800 . ?
C103 H10I 0.9800 . ?
N1 Sc1 2.0889(12) . ?
N2 Sc1 2.4535(12) . ?
N3 Sc1 2.3988(11) . ?
N4 Sc1 2.3987(11) . ?
C1S C2S 1.371(2) . ?
C1S C3S 1.386(2) 3_657 ?
C1S H1S 0.9500 . ?
C2S C3S 1.378(2) . ?
C2S H2S 0.9500 . ?
C3S C1S 1.386(2) 3_657 ?
C3S H3S 0.9500 . ?

loop_
_geom_torsion_atom_site_label_1
_geom_torsion_atom_site_label_2
_geom_torsion_atom_site_label_3
_geom_torsion_atom_site_label_4
_geom_torsion
_geom_torsion_site_symmetry_1
_geom_torsion_site_symmetry_2
_geom_torsion_site_symmetry_3
_geom_torsion_site_symmetry_4
_geom_torsion_publ_flag
N1 C1 C2 N2 38.86(17) . . . . ?
N2 C3 C4 N3 60.98(16) . . . . ?
N3 C5 C6 N4 49.31(16) . . . . ?
N4 C7 C8 N1 -45.55(16) . . . . ?
C2 C1 N1 C8 -176.73(12) . . . . ?
C2 C1 N1 Sc1 -8.73(18) . . . . ?
C7 C8 N1 C1 -176.32(12) . . . . ?
C7 C8 N1 Sc1 14.86(16) . . . . ?
C4 C3 N2 C101 85.80(14) . . . . ?
C4 C3 N2 C2 -155.89(12) . . . . ?
C4 C3 N2 Sc1 -43.84(13) . . . . ?
C1 C2 N2 C101 -175.31(12) . . . . ?
C1 C2 N2 C3 65.53(15) . . . . ?
C1 C2 N2 Sc1 -46.67(13) . . . . ?
C3 C4 N3 C102 -167.70(12) . . . . ?
C3 C4 N3 C5 72.05(15) . . . . ?
C3 C4 N3 Sc1 -40.51(14) . . . . ?
C6 C5 N3 C102 68.00(15) . . . . ?
C6 C5 N3 C4 -172.68(12) . . . . ?
C6 C5 N3 Sc1 -57.73(12) . . . . ?
C8 C7 N4 C103 172.40(12) . . . . ?
C8 C7 N4 C6 -69.03(14) . . . . ?
C8 C7 N4 Sc1 49.19(12) . . . . ?
C5 C6 N4 C103 -143.22(13) . . . . ?
C5 C6 N4 C7 99.01(14) . . . . ?
C5 C6 N4 Sc1 -13.00(15) . . . . ?
Sc1 C21 Si1 C22 74.17(10) . . . . ?
Sc1 C21 Si1 C24 -46.11(10) . . . . ?
Sc1 C21 Si1 C23 -165.62(8) . . . . ?
Sc1 C31 Si2 C33 -99.85(9) . . . . ?
Sc1 C31 Si2 C32 20.95(11) . . . . ?
Sc1 C31 Si2 C34 140.04(9) . . . . ?
C1 N1 Sc1 C21 114.02(12) . . . . ?
C8 N1 Sc1 C21 -78.97(11) . . . . ?
C1 N1 Sc1 C31 3.7(2) . . . . ?
C8 N1 Sc1 C31 170.69(11) . . . . ?
C1 N1 Sc1 N4 -157.78(13) . . . . ?
C8 N1 Sc1 N4 9.24(10) . . . . ?
C1 N1 Sc1 N3 -86.52(12) . . . . ?
C8 N1 Sc1 N3 80.50(11) . . . . ?
C1 N1 Sc1 N2 -12.92(12) . . . . ?
C8 N1 Sc1 N2 154.09(11) . . . . ?
Si1 C21 Sc1 N1 -65.36(8) . . . . ?
Si1 C21 Sc1 C31 91.57(8) . . . . ?
Si1 C21 Sc1 N4 -140.63(8) . . . . ?
Si1 C21 Sc1 N3 166.63(7) . . . . ?
Si1 C21 Sc1 N2 8.95(11) . . . . ?
Si2 C31 Sc1 N1 166.01(8) . . . . ?
Si2 C31 Sc1 C21 53.02(9) . . . . ?
Si2 C31 Sc1 N4 -36.91(11) . . . . ?
Si2 C31 Sc1 N3 -101.53(9) . . . . ?
Si2 C31 Sc1 N2 -178.28(9) . . . . ?
C103 N4 Sc1 N1 -146.97(10) . . . . ?
C7 N4 Sc1 N1 -30.59(8) . . . . ?
C6 N4 Sc1 N1 87.26(9) . . . . ?
C103 N4 Sc1 C21 -45.78(10) . . . . ?
C7 N4 Sc1 C21 70.60(8) . . . . ?
C6 N4 Sc1 C21 -171.55(9) . . . . ?
C103 N4 Sc1 C31 42.71(11) . . . . ?
C7 N4 Sc1 C31 159.08(8) . . . . ?
C6 N4 Sc1 C31 -83.06(10) . . . . ?
C103 N4 Sc1 N3 112.63(10) . . . . ?
C7 N4 Sc1 N3 -130.99(9) . . . . ?
C6 N4 Sc1 N3 -13.14(9) . . . . ?
C103 N4 Sc1 N2 166.32(8) . . . . ?
C7 N4 Sc1 N2 -77.30(9) . . . . ?
C6 N4 Sc1 N2 40.55(11) . . . . ?
C102 N3 Sc1 N1 -157.22(10) . . . . ?
C4 N3 Sc1 N1 81.03(9) . . . . ?
C5 N3 Sc1 N1 -36.36(9) . . . . ?
C102 N3 Sc1 C21 -28.18(16) . . . . ?
C4 N3 Sc1 C21 -149.93(11) . . . . ?
C5 N3 Sc1 C21 92.68(13) . . . . ?
C102 N3 Sc1 C31 47.56(10) . . . . ?
C4 N3 Sc1 C31 -74.19(9) . . . . ?
C5 N3 Sc1 C31 168.41(9) . . . . ?
C102 N3 Sc1 N4 -84.31(10) . . . . ?
C4 N3 Sc1 N4 153.94(10) . . . . ?
C5 N3 Sc1 N4 36.55(8) . . . . ?
C102 N3 Sc1 N2 133.97(10) . . . . ?
C4 N3 Sc1 N2 12.22(9) . . . . ?
C5 N3 Sc1 N2 -105.17(9) . . . . ?
C101 N2 Sc1 N1 152.29(11) . . . . ?
C3 N2 Sc1 N1 -84.55(9) . . . . ?
C2 N2 Sc1 N1 31.16(9) . . . . ?
C101 N2 Sc1 C21 63.11(12) . . . . ?
C3 N2 Sc1 C21 -173.73(9) . . . . ?
C2 N2 Sc1 C21 -58.01(10) . . . . ?
C101 N2 Sc1 C31 -20.84(11) . . . . ?
C3 N2 Sc1 C31 102.32(9) . . . . ?
C2 N2 Sc1 C31 -141.96(9) . . . . ?
C101 N2 Sc1 N4 -159.53(10) . . . . ?
C3 N2 Sc1 N4 -36.37(11) . . . . ?
C2 N2 Sc1 N4 79.34(10) . . . . ?
C101 N2 Sc1 N3 -106.92(11) . . . . ?
C3 N2 Sc1 N3 16.24(9) . . . . ?
C2 N2 Sc1 N3 131.96(9) . . . . ?
C3S C1S C2S C3S 0.1(3) 3_657 . . . ?
C1S C2S C3S C1S -0.1(3) . . . 3_657 ?
